data_7050047
loop_
_publ_author_name
'Takacs, James M.'
'Hrvatin, Paul M.'
'Atkins, Jeffery M.'
'Reddy, D. Sahadeva'
'Clark, Joanna L.'

_publ_section_title
;
 The selective formation of neutral, heteroleptic zinc(ii) complexes
 via self-discrimination of chiral bisoxazoline racemates and
 pseudoracemates
;
_journal_issue 2
_journal_name_full 'New Journal of Chemistry'
_journal_page_first 263
_journal_paper_doi 10.1039/b413439g
_journal_volume 29
_journal_year 2005
_chemical_formula_moiety 'C38 H34 N4 O4 Zn'
_chemical_formula_sum 'C38 H34 N4 O4 Zn'
_chemical_formula_weight 676.06
_chemical_name_systematic
;
?
;
_space_group_IT_number 14
_symmetry_cell_setting monoclinic
_symmetry_space_group_name_Hall '-P 2ybc'
_symmetry_space_group_name_H-M 'P 1 21/c 1'
_atom_sites_solution_hydrogens geom
_atom_sites_solution_primary direct
_atom_sites_solution_secondary difmap
_audit_creation_method SHELXL-97
_cell_angle_alpha 90.00
_cell_angle_beta 105.98(3)
_cell_angle_gamma 90.00
_cell_formula_units_Z 4
_cell_length_a 17.205(3)
_cell_length_b 10.733(2)
_cell_length_c 18.407(4)
_cell_measurement_temperature 298(2)
_cell_volume 3267.7(12)
_computing_cell_refinement 'MARXDS (Kabsch, 1988)'
_computing_data_collection 'MAR DC '
_computing_data_reduction 'MARXDS (Kabsch, 1988)'
_computing_molecular_graphics XP
_computing_publication_material 'SHELXL-97 (Sheldrick, 1997)'
_computing_structure_refinement 'SHELXL-97 (Sheldrick, 1997)'
_computing_structure_solution 'SHELXS-97 (Sheldrick, 1990)'
_diffrn_ambient_temperature 298(2)
_diffrn_measured_fraction_theta_full 0.886
_diffrn_measured_fraction_theta_max 0.886
_diffrn_measurement_device_type 'MARResearch imaging plate'
_diffrn_measurement_method 'oscillation method'
_diffrn_radiation_monochromator graphite
_diffrn_radiation_source 'fine-focus sealed tube'
_diffrn_radiation_type MoK\a
_diffrn_radiation_wavelength 0.71073
_diffrn_reflns_av_R_equivalents 0.0335
_diffrn_reflns_av_sigmaI/netI 0.0294
_diffrn_reflns_limit_h_max 20
_diffrn_reflns_limit_h_min 0
_diffrn_reflns_limit_k_max 12
_diffrn_reflns_limit_k_min 0
_diffrn_reflns_limit_l_max 20
_diffrn_reflns_limit_l_min -21
_diffrn_reflns_number 16914
_diffrn_reflns_theta_full 24.40
_diffrn_reflns_theta_max 24.40
_diffrn_reflns_theta_min 4.26
_exptl_absorpt_coefficient_mu 0.799
_exptl_absorpt_correction_type 'not applied'
_exptl_crystal_colour colorless
_exptl_crystal_density_diffrn 1.374
_exptl_crystal_density_method 'not measured'
_exptl_crystal_description block
_exptl_crystal_F_000 1408
_exptl_crystal_size_max 0.8
_exptl_crystal_size_mid 0.5
_exptl_crystal_size_min 0.4
_refine_diff_density_max 0.816
_refine_diff_density_min -0.581
_refine_diff_density_rms 0.080
_refine_ls_extinction_coef 0.060(5)
_refine_ls_extinction_expression Fc^*^=kFc[1+0.001xFc^2^\l^3^/sin(2\q)]^-1/4^
_refine_ls_extinction_method SHELXL
_refine_ls_goodness_of_fit_ref 1.124
_refine_ls_hydrogen_treatment constr
_refine_ls_matrix_type full
_refine_ls_number_parameters 425
_refine_ls_number_reflns 5045
_refine_ls_number_restraints 0
_refine_ls_restrained_S_all 1.124
_refine_ls_R_factor_all 0.0746
_refine_ls_R_factor_gt 0.0549
_refine_ls_shift/su_max 0.001
_refine_ls_shift/su_mean 0.000
_refine_ls_structure_factor_coef Fsqd
_refine_ls_weighting_details 'w=1/[\s^2^(Fo^2^)+(0.0995P)^2^+1.2406P] where P=(Fo^2^+2Fc^2^)/3'
_refine_ls_weighting_scheme calc
_refine_ls_wR_factor_gt 0.1408
_refine_ls_wR_factor_ref 0.1532
_reflns_number_gt 4114
_reflns_number_total 5045
_reflns_threshold_expression >2sigma(I)
_cod_data_source_file b413439g.txt
_cod_data_source_block ni284
_cod_depositor_comments
;
The following automatic conversions were performed:

'_symmetry_cell_setting' tag value 'Monoclinic P' was replaced with
'monoclinic' value as specified in the replacement file
'/home/robertas/cod-tools/perl-scripts/inputs/replacement_values.lst'.

Automatic conversion script
Id: cif_fix_values 3143 2015-03-26 13:38:13Z robertas 

The following automatic conversions were performed:

'_refine_ls_weighting_scheme' value 'calc
w=1/[\s^2^(Fo^2^)+(0.0995P)^2^+1.2406P] where P=(Fo^2^+2Fc^2^)/3' was
changed to 'calc'. New tag '_refine_ls_weighting_details' was
created. The value of the new tag was set to
'w=1/[\s^2^(Fo^2^)+(0.0995P)^2^+1.2406P] where P=(Fo^2^+2Fc^2^)/3'.

Automatic conversion script
Id: cif_fix_values 3143 2015-03-26 13:38:13Z robertas 
;
_cod_original_cell_volume 3267.7(11)
_cod_original_sg_symbol_H-M P2(1)/c
_cod_database_code 7050047

loop_
_symmetry_equiv_pos_as_xyz
'x, y, z'
'-x, y+1/2, -z+1/2'
'-x, -y, -z'
'x, -y-1/2, z-1/2'

loop_
_atom_site_label
_atom_site_type_symbol
_atom_site_fract_x
_atom_site_fract_y
_atom_site_fract_z
_atom_site_U_iso_or_equiv
_atom_site_adp_type
_atom_site_occupancy
_atom_site_calc_flag
_atom_site_refinement_flags
_atom_site_disorder_assembly
_atom_site_disorder_group
Zn1 Zn 0.243815(18) 0.18775(3) 0.489346(19) 0.0403(2) Uani 1 d . . .
N1 N 0.23442(16) 0.1589(2) 0.38149(15) 0.0457(6) Uani 1 d . . .
N2 N 0.36302(16) 0.1802(2) 0.52014(17) 0.0491(6) Uani 1 d . . .
N3 N 0.18033(16) 0.0746(2) 0.53547(15) 0.0473(6) Uani 1 d . . .
N4 N 0.19081(16) 0.3391(3) 0.51397(15) 0.0468(6) Uani 1 d . . .
O1 O 0.27754(17) 0.1212(3) 0.27950(14) 0.0698(7) Uani 1 d . . .
O2 O 0.48664(15) 0.1673(3) 0.5029(2) 0.0787(9) Uani 1 d . . .
O3 O 0.08412(18) 0.0199(3) 0.59040(16) 0.0695(7) Uani 1 d . . .
O4 O 0.09894(17) 0.4502(3) 0.55207(17) 0.0695(8) Uani 1 d . . .
C1 C 0.1596(2) 0.1439(3) 0.31933(17) 0.0451(7) Uani 1 d . . .
H1 H 0.1297 0.0718 0.3302 0.054 Uiso 1 calc R . .
C2 C 0.1916(3) 0.1133(4) 0.2520(2) 0.0641(10) Uani 1 d . . .
H2A H 0.1752 0.0302 0.2333 0.077 Uiso 1 calc R . .
H2B H 0.1713 0.1725 0.2113 0.077 Uiso 1 calc R . .
C3 C 0.2968(2) 0.1439(3) 0.35519(18) 0.0484(7) Uani 1 d . . .
C4 C 0.3785(2) 0.1493(4) 0.3939(2) 0.0652(10) Uani 1 d . . .
H4 H 0.4166 0.1416 0.3667 0.078 Uiso 1 calc R . .
C5 C 0.4053(2) 0.1656(3) 0.4713(2) 0.0538(8) Uani 1 d . . .
C6 C 0.5008(2) 0.1844(5) 0.5816(3) 0.0817(13) Uani 1 d . . .
H6A H 0.5315 0.2601 0.5977 0.098 Uiso 1 calc R . .
H6B H 0.5309 0.1146 0.6090 0.098 Uiso 1 calc R . .
C7 C 0.4173(2) 0.1936(3) 0.5962(2) 0.0573(9) Uani 1 d . . .
H7 H 0.4108 0.2772 0.6151 0.069 Uiso 1 calc R . .
C8 C 0.1890(2) -0.0616(3) 0.5447(2) 0.0539(8) Uani 1 d . . .
H8 H 0.2408 -0.0801 0.5815 0.065 Uiso 1 calc R . .
C9 C 0.1204(3) -0.0948(4) 0.5792(3) 0.0775(12) Uani 1 d . . .
H9A H 0.0812 -0.1482 0.5453 0.093 Uiso 1 calc R . .
H9B H 0.1414 -0.1379 0.6269 0.093 Uiso 1 calc R . .
C10 C 0.12139(19) 0.1138(3) 0.56256(18) 0.0500(8) Uani 1 d . . .
C11 C 0.0944(2) 0.2331(4) 0.5669(2) 0.0561(9) Uani 1 d . . .
H11 H 0.0507 0.2458 0.5866 0.067 Uiso 1 calc R . .
C12 C 0.13034(19) 0.3360(3) 0.54281(18) 0.0488(8) Uani 1 d . . .
C13 C 0.1414(3) 0.5411(4) 0.5205(3) 0.0744(12) Uani 1 d . . .
H13A H 0.1638 0.6056 0.5572 0.089 Uiso 1 calc R . .
H13B H 0.1054 0.5796 0.4762 0.089 Uiso 1 calc R . .
C14 C 0.2095(3) 0.4694(3) 0.49889(19) 0.0575(9) Uani 1 d . . .
H14 H 0.2044 0.4803 0.4449 0.069 Uiso 1 calc R . .
C15 C 0.10729(17) 0.2589(3) 0.31368(16) 0.0422(7) Uani 1 d . . .
C16 C 0.1179(2) 0.3652(3) 0.2750(2) 0.0546(8) Uani 1 d . . .
H16 H 0.1555 0.3652 0.2471 0.066 Uiso 1 calc R . .
C17 C 0.0735(3) 0.4708(4) 0.2772(3) 0.0692(10) Uani 1 d . . .
H17 H 0.0808 0.5415 0.2507 0.083 Uiso 1 calc R . .
C18 C 0.0182(3) 0.4718(4) 0.3188(2) 0.0694(11) Uani 1 d . . .
H18 H -0.0110 0.5438 0.3212 0.083 Uiso 1 calc R . .
C19 C 0.0062(2) 0.3682(4) 0.3561(2) 0.0688(10) Uani 1 d . . .
H19 H -0.0313 0.3692 0.3840 0.083 Uiso 1 calc R . .
C20 C 0.0495(2) 0.2613(4) 0.3529(2) 0.0553(8) Uani 1 d . . .
H20 H 0.0396 0.1898 0.3774 0.066 Uiso 1 calc R . .
C21 C 0.3993(2) 0.0987(3) 0.64955(19) 0.0559(8) Uani 1 d . . .
C22 C 0.4161(3) -0.0265(4) 0.6436(3) 0.0699(10) Uani 1 d . . .
H22 H 0.4410 -0.0527 0.6073 0.084 Uiso 1 calc R . .
C23 C 0.3962(4) -0.1124(6) 0.6911(4) 0.108(2) Uani 1 d . . .
H23 H 0.4081 -0.1964 0.6882 0.129 Uiso 1 calc R . .
C24 C 0.3567(5) -0.0688(11) 0.7449(5) 0.142(4) Uani 1 d . . .
H24 H 0.3416 -0.1253 0.7768 0.170 Uiso 1 calc R . .
C25 C 0.3408(4) 0.0552(10) 0.7502(4) 0.127(3) Uani 1 d . . .
H25 H 0.3161 0.0833 0.7861 0.152 Uiso 1 calc R . .
C26 C 0.3615(3) 0.1364(6) 0.7026(3) 0.0898(15) Uani 1 d . . .
H26 H 0.3497 0.2204 0.7059 0.108 Uiso 1 calc R . .
C27 C 0.1873(2) -0.1232(3) 0.4707(2) 0.0493(7) Uani 1 d . . .
C28 C 0.1152(2) -0.1392(3) 0.4140(2) 0.0583(9) Uani 1 d . . .
H28 H 0.0665 -0.1150 0.4225 0.070 Uiso 1 calc R . .
C29 C 0.1156(3) -0.1906(3) 0.3454(3) 0.0737(12) Uani 1 d . . .
H29 H 0.0671 -0.2017 0.3082 0.088 Uiso 1 calc R . .
C30 C 0.1860(4) -0.2251(5) 0.3317(3) 0.0919(15) Uani 1 d . . .
H30 H 0.1859 -0.2593 0.2853 0.110 Uiso 1 calc R . .
C31 C 0.2570(4) -0.2094(6) 0.3863(4) 0.106(2) Uani 1 d . . .
H31 H 0.3055 -0.2320 0.3768 0.127 Uiso 1 calc R . .
C32 C 0.2572(3) -0.1598(5) 0.4561(3) 0.0798(13) Uani 1 d . . .
H32 H 0.3059 -0.1516 0.4934 0.096 Uiso 1 calc R . .
C33 C 0.2925(2) 0.5048(3) 0.5442(2) 0.0582(9) Uani 1 d . . .
C34 C 0.3140(3) 0.5035(4) 0.6229(3) 0.0772(12) Uani 1 d . . .
H34 H 0.2744 0.4831 0.6466 0.093 Uiso 1 calc R . .
C35 C 0.3893(5) 0.5301(6) 0.6668(5) 0.126(3) Uani 1 d . . .
H35 H 0.4013 0.5259 0.7192 0.151 Uiso 1 calc R . .
C36 C 0.4454(6) 0.5622(8) 0.6334(12) 0.181(6) Uani 1 d . . .
H36 H 0.4960 0.5849 0.6639 0.217 Uiso 1 calc R . .
C37 C 0.4338(6) 0.5639(9) 0.5596(10) 0.161(5) Uani 1 d . . .
H37 H 0.4759 0.5827 0.5387 0.193 Uiso 1 calc R . .
C38 C 0.3539(5) 0.5357(6) 0.5122(5) 0.119(2) Uani 1 d . . .
H38 H 0.3436 0.5383 0.4599 0.143 Uiso 1 calc R . .

loop_
_atom_site_aniso_label
_atom_site_aniso_U_11
_atom_site_aniso_U_22
_atom_site_aniso_U_33
_atom_site_aniso_U_23
_atom_site_aniso_U_13
_atom_site_aniso_U_12
Zn1 0.0336(3) 0.0479(3) 0.0417(3) -0.00380(13) 0.01411(16) 0.00522(12)
N1 0.0394(13) 0.0539(14) 0.0459(14) -0.0002(11) 0.0152(11) 0.0094(11)
N2 0.0369(14) 0.0561(15) 0.0507(15) 0.0024(11) 0.0062(12) 0.0045(10)
N3 0.0446(14) 0.0488(14) 0.0523(15) -0.0069(11) 0.0198(12) -0.0009(11)
N4 0.0415(14) 0.0545(14) 0.0430(14) -0.0113(11) 0.0090(11) 0.0041(11)
O1 0.0695(17) 0.102(2) 0.0469(14) -0.0042(13) 0.0313(12) 0.0080(14)
O2 0.0306(13) 0.117(2) 0.088(2) 0.0107(17) 0.0161(13) -0.0006(13)
O3 0.0743(17) 0.0767(17) 0.0719(17) -0.0098(13) 0.0444(14) -0.0177(13)
O4 0.0648(16) 0.0659(16) 0.0817(18) -0.0152(13) 0.0268(14) 0.0258(13)
C1 0.0475(17) 0.0499(16) 0.0380(15) -0.0011(12) 0.0116(13) 0.0038(13)
C2 0.072(2) 0.075(2) 0.0446(18) -0.0109(16) 0.0148(17) 0.0152(19)
C3 0.0506(18) 0.0555(17) 0.0453(17) 0.0061(13) 0.0235(14) 0.0092(14)
C4 0.0447(19) 0.093(3) 0.068(2) 0.010(2) 0.0324(18) 0.0101(18)
C5 0.0342(16) 0.064(2) 0.064(2) 0.0109(16) 0.0150(15) 0.0040(14)
C6 0.038(2) 0.102(3) 0.096(4) 0.013(2) 0.002(2) -0.0057(18)
C7 0.0430(18) 0.059(2) 0.061(2) -0.0052(15) -0.0016(15) 0.0037(14)
C8 0.0569(19) 0.0502(17) 0.0533(19) 0.0027(14) 0.0131(15) 0.0003(14)
C9 0.099(3) 0.069(2) 0.080(3) 0.006(2) 0.050(3) -0.007(2)
C10 0.0434(16) 0.069(2) 0.0404(16) -0.0132(14) 0.0157(13) -0.0116(15)
C11 0.0431(17) 0.073(2) 0.057(2) -0.0228(17) 0.0213(15) 0.0013(16)
C12 0.0391(16) 0.0608(19) 0.0437(17) -0.0159(14) 0.0069(13) 0.0104(14)
C13 0.070(3) 0.057(2) 0.093(3) -0.011(2) 0.018(2) 0.0204(19)
C14 0.082(3) 0.0463(17) 0.0428(17) 0.0051(13) 0.0141(17) 0.0117(16)
C15 0.0341(14) 0.0520(17) 0.0392(15) -0.0014(12) 0.0080(12) 0.0001(12)
C16 0.0539(19) 0.0565(19) 0.058(2) 0.0050(15) 0.0227(15) -0.0004(15)
C17 0.073(2) 0.055(2) 0.073(2) 0.0086(17) 0.008(2) 0.0051(18)
C18 0.061(2) 0.072(2) 0.068(2) -0.0122(19) 0.0049(19) 0.0215(19)
C19 0.049(2) 0.095(3) 0.065(2) -0.004(2) 0.0202(17) 0.0185(19)
C20 0.0469(18) 0.072(2) 0.0503(18) 0.0045(16) 0.0180(15) 0.0026(16)
C21 0.0412(16) 0.069(2) 0.0495(18) -0.0007(15) -0.0007(14) 0.0148(15)
C22 0.064(2) 0.068(2) 0.070(2) 0.0043(19) 0.0071(19) 0.0106(18)
C23 0.099(4) 0.088(3) 0.119(5) 0.039(3) 0.001(4) 0.000(3)
C24 0.096(4) 0.208(9) 0.107(5) 0.095(6) 0.002(4) -0.028(5)
C25 0.107(5) 0.192(8) 0.089(4) 0.047(5) 0.040(4) 0.038(5)
C26 0.079(3) 0.127(4) 0.063(3) 0.007(3) 0.020(2) 0.040(3)
C27 0.0478(17) 0.0382(15) 0.061(2) 0.0024(13) 0.0133(15) -0.0002(12)
C28 0.0452(18) 0.0505(18) 0.074(2) 0.0013(16) 0.0076(16) -0.0036(14)
C29 0.081(3) 0.057(2) 0.065(3) -0.0088(17) -0.009(2) -0.0084(18)
C30 0.113(4) 0.081(3) 0.089(3) -0.035(3) 0.039(3) -0.004(3)
C31 0.079(3) 0.128(4) 0.118(5) -0.057(4) 0.039(3) 0.007(3)
C32 0.044(2) 0.093(3) 0.098(3) -0.034(3) 0.013(2) 0.0048(19)
C33 0.065(2) 0.0383(16) 0.079(2) 0.0115(15) 0.0335(19) -0.0003(14)
C34 0.082(3) 0.071(2) 0.074(3) -0.006(2) 0.013(2) -0.020(2)
C35 0.105(5) 0.087(4) 0.148(6) -0.021(4) -0.030(5) -0.019(3)
C36 0.081(5) 0.087(5) 0.36(2) -0.029(9) 0.035(9) -0.017(4)
C37 0.104(7) 0.123(6) 0.289(15) 0.017(8) 0.110(9) -0.035(5)
C38 0.125(5) 0.097(4) 0.169(6) 0.027(4) 0.096(5) -0.006(4)

loop_
_atom_type_symbol
_atom_type_description
_atom_type_scat_dispersion_real
_atom_type_scat_dispersion_imag
_atom_type_scat_source
C C 0.0033 0.0016 'International Tables Vol C Tables 4.2.6.8 and 6.1.1.4'
H H 0.0000 0.0000 'International Tables Vol C Tables 4.2.6.8 and 6.1.1.4'
N N 0.0061 0.0033 'International Tables Vol C Tables 4.2.6.8 and 6.1.1.4'
O O 0.0106 0.0060 'International Tables Vol C Tables 4.2.6.8 and 6.1.1.4'
Zn Zn 0.2839 1.4301 'International Tables Vol C Tables 4.2.6.8 and 6.1.1.4'

loop_
_geom_angle_atom_site_label_1
_geom_angle_atom_site_label_2
_geom_angle_atom_site_label_3
_geom_angle
_geom_angle_site_symmetry_1
_geom_angle_site_symmetry_3
_geom_angle_publ_flag
N1 Zn1 N2 94.21(12) . . ?
N1 Zn1 N3 115.76(11) . . ?
N2 Zn1 N3 120.36(11) . . ?
N1 Zn1 N4 116.43(11) . . ?
N2 Zn1 N4 118.46(11) . . ?
N3 Zn1 N4 93.58(11) . . ?
C3 N1 C1 109.3(3) . . ?
C3 N1 Zn1 123.1(2) . . ?
C1 N1 Zn1 127.6(2) . . ?
C5 N2 C7 109.9(3) . . ?
C5 N2 Zn1 122.4(2) . . ?
C7 N2 Zn1 127.6(2) . . ?
C10 N3 C8 109.8(3) . . ?
C10 N3 Zn1 122.7(2) . . ?
C8 N3 Zn1 127.5(2) . . ?
C12 N4 C14 110.1(3) . . ?
C12 N4 Zn1 123.2(2) . . ?
C14 N4 Zn1 126.7(2) . . ?
C3 O1 C2 108.1(2) . . ?
C5 O2 C6 107.9(3) . . ?
C10 O3 C9 108.3(3) . . ?
C12 O4 C13 107.2(3) . . ?
N1 C1 C15 109.8(2) . . ?
N1 C1 C2 102.8(3) . . ?
C15 C1 C2 117.4(3) . . ?
O1 C2 C1 105.6(3) . . ?
N1 C3 O1 114.1(3) . . ?
N1 C3 C4 128.6(3) . . ?
O1 C3 C4 117.3(3) . . ?
C5 C4 C3 122.4(3) . . ?
N2 C5 O2 113.9(3) . . ?
N2 C5 C4 129.2(3) . . ?
O2 C5 C4 116.9(3) . . ?
O2 C6 C7 106.4(3) . . ?
N2 C7 C21 111.6(3) . . ?
N2 C7 C6 102.0(3) . . ?
C21 C7 C6 116.2(3) . . ?
N3 C8 C27 110.8(3) . . ?
N3 C8 C9 102.3(3) . . ?
C27 C8 C9 116.6(3) . . ?
O3 C9 C8 106.2(3) . . ?
N3 C10 O3 113.3(3) . . ?
N3 C10 C11 129.0(3) . . ?
O3 C10 C11 117.7(3) . . ?
C10 C11 C12 122.2(3) . . ?
N4 C12 O4 114.7(3) . . ?
N4 C12 C11 128.9(3) . . ?
O4 C12 C11 116.4(3) . . ?
O4 C13 C14 105.8(3) . . ?
N4 C14 C33 111.1(3) . . ?
N4 C14 C13 101.8(3) . . ?
C33 C14 C13 114.0(3) . . ?
C20 C15 C16 118.0(3) . . ?
C20 C15 C1 118.6(3) . . ?
C16 C15 C1 123.2(3) . . ?
C17 C16 C15 120.8(3) . . ?
C16 C17 C18 119.9(4) . . ?
C19 C18 C17 120.1(4) . . ?
C18 C19 C20 120.2(4) . . ?
C19 C20 C15 120.9(4) . . ?
C26 C21 C22 119.4(4) . . ?
C26 C21 C7 119.2(4) . . ?
C22 C21 C7 121.3(4) . . ?
C23 C22 C21 120.3(5) . . ?
C22 C23 C24 118.1(6) . . ?
C25 C24 C23 120.8(5) . . ?
C26 C25 C24 119.2(7) . . ?
C25 C26 C21 122.1(6) . . ?
C32 C27 C28 118.0(4) . . ?
C32 C27 C8 120.4(3) . . ?
C28 C27 C8 121.5(3) . . ?
C29 C28 C27 120.4(4) . . ?
C30 C29 C28 120.6(4) . . ?
C29 C30 C31 119.7(4) . . ?
C30 C31 C32 120.2(5) . . ?
C27 C32 C31 121.0(4) . . ?
C38 C33 C34 115.4(6) . . ?
C38 C33 C14 123.4(5) . . ?
C34 C33 C14 121.2(4) . . ?
C35 C34 C33 123.7(6) . . ?
C36 C35 C34 118.5(10) . . ?
C37 C36 C35 124.1(10) . . ?
C36 C37 C38 117.9(8) . . ?
C33 C38 C37 120.4(8) . . ?

loop_
_geom_bond_atom_site_label_1
_geom_bond_atom_site_label_2
_geom_bond_distance
_geom_bond_site_symmetry_2
_geom_bond_publ_flag
Zn1 N1 1.971(3) . ?
Zn1 N2 1.973(3) . ?
Zn1 N3 1.975(3) . ?
Zn1 N4 1.976(3) . ?
N1 C3 1.303(4) . ?
N1 C1 1.477(4) . ?
N2 C5 1.311(5) . ?
N2 C7 1.461(5) . ?
N3 C10 1.316(4) . ?
N3 C8 1.474(4) . ?
N4 C12 1.292(4) . ?
N4 C14 1.478(5) . ?
O1 C3 1.362(4) . ?
O1 C2 1.428(5) . ?
O2 C5 1.360(4) . ?
O2 C6 1.412(7) . ?
O3 C10 1.368(4) . ?
O3 C9 1.421(5) . ?
O4 C12 1.369(4) . ?
O4 C13 1.435(6) . ?
C1 C15 1.514(4) . ?
C1 C2 1.524(5) . ?
C3 C4 1.392(5) . ?
C4 C5 1.383(6) . ?
C6 C7 1.537(6) . ?
C7 C21 1.504(6) . ?
C8 C27 1.507(5) . ?
C8 C9 1.529(6) . ?
C10 C11 1.371(5) . ?
C11 C12 1.396(6) . ?
C13 C14 1.542(6) . ?
C14 C33 1.491(6) . ?
C15 C20 1.380(5) . ?
C15 C16 1.383(5) . ?
C16 C17 1.373(6) . ?
C17 C18 1.375(7) . ?
C18 C19 1.352(6) . ?
C19 C20 1.378(6) . ?
C21 C26 1.375(6) . ?
C21 C22 1.386(6) . ?
C22 C23 1.378(8) . ?
C23 C24 1.424(13) . ?
C24 C25 1.367(13) . ?
C25 C26 1.349(10) . ?
C27 C32 1.361(6) . ?
C27 C28 1.395(5) . ?
C28 C29 1.380(6) . ?
C29 C30 1.356(8) . ?
C30 C31 1.361(9) . ?
C31 C32 1.389(8) . ?
C33 C38 1.383(7) . ?
C33 C34 1.393(6) . ?
C34 C35 1.356(8) . ?
C35 C36 1.324(18) . ?
C36 C37 1.319(17) . ?
C37 C38 1.443(16) . ?

loop_
_geom_torsion_atom_site_label_1
_geom_torsion_atom_site_label_2
_geom_torsion_atom_site_label_3
_geom_torsion_atom_site_label_4
_geom_torsion
_geom_torsion_site_symmetry_1
_geom_torsion_site_symmetry_2
_geom_torsion_site_symmetry_3
_geom_torsion_site_symmetry_4
_geom_torsion_publ_flag
N2 Zn1 N1 C3 -0.5(3) . . . . ?
N3 Zn1 N1 C3 -127.2(3) . . . . ?
N4 Zn1 N1 C3 124.3(3) . . . . ?
N2 Zn1 N1 C1 176.0(3) . . . . ?
N3 Zn1 N1 C1 49.2(3) . . . . ?
N4 Zn1 N1 C1 -59.3(3) . . . . ?
N1 Zn1 N2 C5 2.6(3) . . . . ?
N3 Zn1 N2 C5 125.8(3) . . . . ?
N4 Zn1 N2 C5 -120.6(3) . . . . ?
N1 Zn1 N2 C7 -179.7(3) . . . . ?
N3 Zn1 N2 C7 -56.5(3) . . . . ?
N4 Zn1 N2 C7 57.1(3) . . . . ?
N1 Zn1 N3 C10 -116.5(3) . . . . ?
N2 Zn1 N3 C10 131.3(3) . . . . ?
N4 Zn1 N3 C10 5.1(3) . . . . ?
N1 Zn1 N3 C8 62.8(3) . . . . ?
N2 Zn1 N3 C8 -49.3(3) . . . . ?
N4 Zn1 N3 C8 -175.5(3) . . . . ?
N1 Zn1 N4 C12 114.8(3) . . . . ?
N2 Zn1 N4 C12 -134.0(3) . . . . ?
N3 Zn1 N4 C12 -6.4(3) . . . . ?
N1 Zn1 N4 C14 -61.3(3) . . . . ?
N2 Zn1 N4 C14 49.9(3) . . . . ?
N3 Zn1 N4 C14 177.5(3) . . . . ?
C3 N1 C1 C15 -124.1(3) . . . . ?
Zn1 N1 C1 C15 59.1(3) . . . . ?
C3 N1 C1 C2 1.6(4) . . . . ?
Zn1 N1 C1 C2 -175.2(2) . . . . ?
C3 O1 C2 C1 4.2(4) . . . . ?
N1 C1 C2 O1 -3.5(4) . . . . ?
C15 C1 C2 O1 117.1(3) . . . . ?
C1 N1 C3 O1 1.0(4) . . . . ?
Zn1 N1 C3 O1 178.0(2) . . . . ?
C1 N1 C3 C4 -179.6(4) . . . . ?
Zn1 N1 C3 C4 -2.6(5) . . . . ?
C2 O1 C3 N1 -3.5(4) . . . . ?
C2 O1 C3 C4 177.1(3) . . . . ?
N1 C3 C4 C5 3.9(7) . . . . ?
O1 C3 C4 C5 -176.7(4) . . . . ?
C7 N2 C5 O2 -0.4(4) . . . . ?
Zn1 N2 C5 O2 177.7(2) . . . . ?
C7 N2 C5 C4 179.7(4) . . . . ?
Zn1 N2 C5 C4 -2.2(5) . . . . ?
C6 O2 C5 N2 0.3(4) . . . . ?
C6 O2 C5 C4 -179.9(4) . . . . ?
C3 C4 C5 N2 -1.2(7) . . . . ?
C3 C4 C5 O2 179.0(4) . . . . ?
C5 O2 C6 C7 0.0(4) . . . . ?
C5 N2 C7 C21 -124.3(3) . . . . ?
Zn1 N2 C7 C21 57.7(4) . . . . ?
C5 N2 C7 C6 0.4(4) . . . . ?
Zn1 N2 C7 C6 -177.6(2) . . . . ?
O2 C6 C7 N2 -0.2(4) . . . . ?
O2 C6 C7 C21 121.3(4) . . . . ?
C10 N3 C8 C27 127.6(3) . . . . ?
Zn1 N3 C8 C27 -51.8(4) . . . . ?
C10 N3 C8 C9 2.7(4) . . . . ?
Zn1 N3 C8 C9 -176.7(3) . . . . ?
C10 O3 C9 C8 3.2(5) . . . . ?
N3 C8 C9 O3 -3.5(4) . . . . ?
C27 C8 C9 O3 -124.5(4) . . . . ?
C8 N3 C10 O3 -0.8(4) . . . . ?
Zn1 N3 C10 O3 178.6(2) . . . . ?
C8 N3 C10 C11 178.4(3) . . . . ?
Zn1 N3 C10 C11 -2.2(5) . . . . ?
C9 O3 C10 N3 -1.6(4) . . . . ?
C9 O3 C10 C11 179.1(3) . . . . ?
N3 C10 C11 C12 -1.7(6) . . . . ?
O3 C10 C11 C12 177.5(3) . . . . ?
C14 N4 C12 O4 0.1(4) . . . . ?
Zn1 N4 C12 O4 -176.6(2) . . . . ?
C14 N4 C12 C11 -178.4(3) . . . . ?
Zn1 N4 C12 C11 4.9(5) . . . . ?
C13 O4 C12 N4 4.2(4) . . . . ?
C13 O4 C12 C11 -177.1(3) . . . . ?
C10 C11 C12 N4 0.2(6) . . . . ?
C10 C11 C12 O4 -178.3(3) . . . . ?
C12 O4 C13 C14 -6.3(4) . . . . ?
C12 N4 C14 C33 117.8(3) . . . . ?
Zn1 N4 C14 C33 -65.6(4) . . . . ?
C12 N4 C14 C13 -3.9(4) . . . . ?
Zn1 N4 C14 C13 172.6(2) . . . . ?
O4 C13 C14 N4 6.1(4) . . . . ?
O4 C13 C14 C33 -113.6(4) . . . . ?
N1 C1 C15 C20 -92.1(3) . . . . ?
C2 C1 C15 C20 151.1(3) . . . . ?
N1 C1 C15 C16 83.6(4) . . . . ?
C2 C1 C15 C16 -33.2(5) . . . . ?
C20 C15 C16 C17 1.6(5) . . . . ?
C1 C15 C16 C17 -174.2(3) . . . . ?
C15 C16 C17 C18 0.5(6) . . . . ?
C16 C17 C18 C19 -1.4(6) . . . . ?
C17 C18 C19 C20 0.2(6) . . . . ?
C18 C19 C20 C15 2.0(6) . . . . ?
C16 C15 C20 C19 -2.9(5) . . . . ?
C1 C15 C20 C19 173.1(3) . . . . ?
N2 C7 C21 C26 -106.3(4) . . . . ?
C6 C7 C21 C26 137.4(4) . . . . ?
N2 C7 C21 C22 70.2(4) . . . . ?
C6 C7 C21 C22 -46.1(5) . . . . ?
C26 C21 C22 C23 -0.9(6) . . . . ?
C7 C21 C22 C23 -177.4(4) . . . . ?
C21 C22 C23 C24 1.2(8) . . . . ?
C22 C23 C24 C25 -1.5(10) . . . . ?
C23 C24 C25 C26 1.4(11) . . . . ?
C24 C25 C26 C21 -1.1(10) . . . . ?
C22 C21 C26 C25 0.8(7) . . . . ?
C7 C21 C26 C25 177.4(5) . . . . ?
N3 C8 C27 C32 100.8(4) . . . . ?
C9 C8 C27 C32 -142.7(4) . . . . ?
N3 C8 C27 C28 -76.2(4) . . . . ?
C9 C8 C27 C28 40.3(5) . . . . ?
C32 C27 C28 C29 -0.1(5) . . . . ?
C8 C27 C28 C29 177.0(3) . . . . ?
C27 C28 C29 C30 -0.7(6) . . . . ?
C28 C29 C30 C31 0.3(8) . . . . ?
C29 C30 C31 C32 0.8(10) . . . . ?
C28 C27 C32 C31 1.3(7) . . . . ?
C8 C27 C32 C31 -175.8(5) . . . . ?
C30 C31 C32 C27 -1.7(10) . . . . ?
N4 C14 C33 C38 115.8(4) . . . . ?
C13 C14 C33 C38 -129.9(5) . . . . ?
N4 C14 C33 C34 -61.3(4) . . . . ?
C13 C14 C33 C34 53.0(5) . . . . ?
C38 C33 C34 C35 0.0(7) . . . . ?
C14 C33 C34 C35 177.4(5) . . . . ?
C33 C34 C35 C36 1.7(9) . . . . ?
C34 C35 C36 C37 -3.6(14) . . . . ?
C35 C36 C37 C38 3.5(17) . . . . ?
C34 C33 C38 C37 -0.1(8) . . . . ?
C14 C33 C38 C37 -177.3(6) . . . . ?
C36 C37 C38 C33 -1.6(14) . . . . ?
